data_7048021
loop_
_publ_author_name
'Takeshita, Tomohiro'
'Sato, Kazuhiko'
'Nakajima, Yumiko'

_publ_section_title
;
 Selective hydrosiloxane synthesis via dehydrogenative coupling of
 silanols with hydrosilanes catalysed by Fe complexes bearing a
 tetradentate PNNP ligand.
;
_journal_issue 47
_journal_name_full 'Dalton transactions (Cambridge, England : 2003)'
_journal_page_first 17004
_journal_page_last 17010
_journal_paper_doi 10.1039/c8dt04168g
_journal_volume 47
_journal_year 2018
_chemical_formula_sum 'C40 H34 Fe N3 O P2'
_chemical_formula_weight 690.49
_space_group_crystal_system triclinic
_space_group_IT_number 2
_space_group_name_Hall '-P 1'
_space_group_name_H-M_alt 'P -1'
_symmetry_space_group_name_Hall '-P 1'
_symmetry_space_group_name_H-M 'P -1'
_atom_sites_solution_hydrogens geom
_audit_creation_method SHELXL-2014/7
_audit_update_record
;
2018-09-10 deposited with the CCDC.
2018-11-12 downloaded from the CCDC.
;
_cell_angle_alpha 92.154(4)
_cell_angle_beta 103.057(5)
_cell_angle_gamma 101.480(5)
_cell_formula_units_Z 2
_cell_length_a 9.785(2)
_cell_length_b 12.336(2)
_cell_length_c 14.142(3)
_cell_measurement_reflns_used 4558
_cell_measurement_temperature 93(2)
_cell_measurement_theta_max 27.5
_cell_measurement_theta_min 3.0
_cell_volume 1623.5(5)
_computing_structure_refinement 'SHELXL-2014/7 (Sheldrick, 2014)'
_diffrn_ambient_temperature 93(2)
_diffrn_detector_area_resol_mean 5.8140
_diffrn_measured_fraction_theta_full 0.997
_diffrn_measured_fraction_theta_max 0.995
_diffrn_measurement_device_type 'Rigaku Pilatus 200K'
_diffrn_measurement_method 'profile data from \w-scans'
_diffrn_radiation_type MoK\a
_diffrn_radiation_wavelength 0.71075
_diffrn_reflns_av_R_equivalents 0.0616
_diffrn_reflns_av_unetI/netI 0.0604
_diffrn_reflns_Laue_measured_fraction_full 0.997
_diffrn_reflns_Laue_measured_fraction_max 0.995
_diffrn_reflns_limit_h_max 12
_diffrn_reflns_limit_h_min -12
_diffrn_reflns_limit_k_max 16
_diffrn_reflns_limit_k_min -16
_diffrn_reflns_limit_l_max 18
_diffrn_reflns_limit_l_min -18
_diffrn_reflns_number 25884
_diffrn_reflns_point_group_measured_fraction_full 0.997
_diffrn_reflns_point_group_measured_fraction_max 0.995
_diffrn_reflns_theta_full 25.242
_diffrn_reflns_theta_max 27.532
_diffrn_reflns_theta_min 3.037
_exptl_absorpt_coefficient_mu 0.601
_exptl_absorpt_correction_T_max 1.000
_exptl_absorpt_correction_T_min 0.817
_exptl_absorpt_correction_type multi-scan
_exptl_crystal_colour black
_exptl_crystal_density_diffrn 1.412
_exptl_crystal_density_method none
_exptl_crystal_description block
_exptl_crystal_F_000 718
_exptl_crystal_size_max 0.200
_exptl_crystal_size_mid 0.060
_exptl_crystal_size_min 0.030
_refine_diff_density_max 0.916
_refine_diff_density_min -0.758
_refine_diff_density_rms 0.082
_refine_ls_extinction_method none
_refine_ls_goodness_of_fit_ref 1.063
_refine_ls_hydrogen_treatment constr
_refine_ls_matrix_type full
_refine_ls_number_parameters 424
_refine_ls_number_reflns 7445
_refine_ls_number_restraints 0
_refine_ls_restrained_S_all 1.063
_refine_ls_R_factor_all 0.0795
_refine_ls_R_factor_gt 0.0507
_refine_ls_shift/su_max 0.001
_refine_ls_shift/su_mean 0.000
_refine_ls_structure_factor_coef Fsqd
_refine_ls_weighting_details 'w=1/[\s^2^(Fo^2^)+(0.0399P)^2^+2.3506P] where P=(Fo^2^+2Fc^2^)/3'
_refine_ls_weighting_scheme calc
_refine_ls_wR_factor_gt 0.1040
_refine_ls_wR_factor_ref 0.1180
_reflns_Friedel_coverage 0.000
_reflns_number_gt 5634
_reflns_number_total 7445
_reflns_threshold_expression 'I > 2\s(I)'
_cod_data_source_file c8dt04168g2.cif
_cod_data_source_block take122
_cod_depositor_comments
;
The following automatic conversions were performed:

'_exptl_absorpt_correction_type' value 'Multi-scan' changed to
'multi-scan' according to
/home/data/users/saulius/crontab/automatic-downloads/rss-feeds/RSC/lib/dictionaries/cif_core.dic
dictionary named 'cif_core.dic' version 2.4.2 from 2011-04-26.

Automatic conversion script
Id: cif_fix_values 4973 2017-02-22 13:04:09Z antanas 

 Adding full bibliography for 7048021--7048028.cif.
;
_cod_original_cell_volume 1623.5(6)
_cod_database_code 7048021
_shelx_shelxl_version_number 2014/7
_shelx_space_group_comment
;
The symmetry employed for this shelxl refinement is uniquely defined
by the following loop, which should always be used as a source of
symmetry information in preference to the above space-group names.
They are only intended as comments.
;
_shelx_estimated_absorpt_t_min 0.889
_shelx_estimated_absorpt_t_max 0.982

loop_
_space_group_symop_operation_xyz
'x, y, z'
'-x, -y, -z'

loop_
_atom_site_label
_atom_site_type_symbol
_atom_site_fract_x
_atom_site_fract_y
_atom_site_fract_z
_atom_site_U_iso_or_equiv
_atom_site_adp_type
_atom_site_occupancy
_atom_site_site_symmetry_order
_atom_site_calc_flag
_atom_site_refinement_flags_posn
_atom_site_refinement_flags_adp
C1 C 0.1474(3) 0.5117(2) 0.1217(2) 0.0201(6) Uani 1 1 d . .
H1 H 0.0779 0.5398 0.1520 0.024 Uiso 1 1 calc R U
H1A H 0.1160 0.5127 0.0502 0.024 Uiso 1 1 calc R U
C2 C 0.1540(3) 0.3953(2) 0.14784(19) 0.0179(6) Uani 1 1 d . .
C3 C 0.0377(3) 0.3125(2) 0.1511(2) 0.0200(6) Uani 1 1 d . .
H3 H -0.0560 0.3276 0.1363 0.024 Uiso 1 1 calc R U
C4 C 0.0554(3) 0.2058(2) 0.1761(2) 0.0211(6) Uani 1 1 d . .
H4 H -0.0252 0.1493 0.1782 0.025 Uiso 1 1 calc R U
C5 C 0.1931(3) 0.1845(2) 0.19769(19) 0.0204(6) Uani 1 1 d . .
C6 C 0.2326(3) 0.0818(2) 0.2264(2) 0.0246(6) Uani 1 1 d . .
H6 H 0.1591 0.0198 0.2296 0.030 Uiso 1 1 calc R U
C7 C 0.3710(3) 0.0708(2) 0.2490(2) 0.0243(6) Uani 1 1 d . .
H7 H 0.3915 0.0013 0.2674 0.029 Uiso 1 1 calc R U
C8 C 0.4883(3) 0.1613(2) 0.24604(19) 0.0194(6) Uani 1 1 d . .
C9 C 0.6345(3) 0.1606(2) 0.27059(19) 0.0223(6) Uani 1 1 d . .
H9 H 0.6661 0.0953 0.2909 0.027 Uiso 1 1 calc R U
C10 C 0.7341(3) 0.2574(2) 0.26495(19) 0.0207(6) Uani 1 1 d . .
H10 H 0.8339 0.2581 0.2830 0.025 Uiso 1 1 calc R U
C11 C 0.6889(3) 0.3522(2) 0.23335(19) 0.0186(6) Uani 1 1 d . .
C12 C 0.4497(3) 0.2607(2) 0.21501(19) 0.0178(6) Uani 1 1 d . .
C13 C 0.3077(3) 0.2725(2) 0.19206(18) 0.0172(6) Uani 1 1 d . .
C14 C 0.7848(3) 0.4613(2) 0.2236(2) 0.0208(6) Uani 1 1 d . .
H14 H 0.8072 0.4617 0.1587 0.025 Uiso 1 1 calc R U
H14A H 0.8759 0.4745 0.2743 0.025 Uiso 1 1 calc R U
C15 C 0.3270(3) 0.7185(2) 0.09394(18) 0.0176(6) Uani 1 1 d . .
C16 C 0.4341(3) 0.7489(2) 0.04318(19) 0.0204(6) Uani 1 1 d . .
H16 H 0.5072 0.7077 0.0467 0.024 Uiso 1 1 calc R U
C17 C 0.4333(3) 0.8394(2) -0.0124(2) 0.0246(6) Uani 1 1 d . .
H17 H 0.5059 0.8599 -0.0470 0.030 Uiso 1 1 calc R U
C18 C 0.3284(3) 0.8995(2) -0.0176(2) 0.0249(6) Uani 1 1 d . .
H18 H 0.3278 0.9606 -0.0565 0.030 Uiso 1 1 calc R U
C19 C 0.2228(3) 0.8710(2) 0.0339(2) 0.0260(6) Uani 1 1 d . .
H19 H 0.1510 0.9133 0.0312 0.031 Uiso 1 1 calc R U
C20 C 0.2231(3) 0.7804(2) 0.0892(2) 0.0231(6) Uani 1 1 d . .
H20 H 0.1509 0.7609 0.1243 0.028 Uiso 1 1 calc R U
C21 C 0.3249(3) 0.6638(2) 0.2852(2) 0.0225(6) Uani 1 1 d . .
C22 C 0.4082(4) 0.7689(3) 0.3204(2) 0.0353(8) Uani 1 1 d . .
H22 H 0.4594 0.8117 0.2800 0.042 Uiso 1 1 calc R U
C23 C 0.4166(5) 0.8114(3) 0.4145(3) 0.0531(11) Uani 1 1 d . .
H23 H 0.4730 0.8833 0.4382 0.064 Uiso 1 1 calc R U
C24 C 0.3423(5) 0.7484(4) 0.4739(3) 0.0548(12) Uani 1 1 d . .
H24 H 0.3480 0.7775 0.5381 0.066 Uiso 1 1 calc R U
C25 C 0.2606(4) 0.6442(4) 0.4400(2) 0.0427(9) Uani 1 1 d . .
H25 H 0.2110 0.6012 0.4811 0.051 Uiso 1 1 calc R U
C26 C 0.2506(3) 0.6019(3) 0.3462(2) 0.0312(7) Uani 1 1 d . .
H26 H 0.1929 0.5304 0.3229 0.037 Uiso 1 1 calc R U
C27 C 0.7696(3) 0.6928(2) 0.19274(19) 0.0184(6) Uani 1 1 d . .
C28 C 0.7805(3) 0.7975(2) 0.2383(2) 0.0266(7) Uani 1 1 d . .
H28 H 0.7546 0.8035 0.2988 0.032 Uiso 1 1 calc R U
C29 C 0.8287(4) 0.8930(3) 0.1961(3) 0.0343(8) Uani 1 1 d . .
H29 H 0.8341 0.9638 0.2273 0.041 Uiso 1 1 calc R U
C30 C 0.8686(3) 0.8856(3) 0.1093(2) 0.0295(7) Uani 1 1 d . .
H30 H 0.9047 0.9511 0.0818 0.035 Uiso 1 1 calc R U
C31 C 0.8565(3) 0.7836(3) 0.0625(2) 0.0248(6) Uani 1 1 d . .
H31 H 0.8820 0.7787 0.0017 0.030 Uiso 1 1 calc R U
C32 C 0.8073(3) 0.6876(2) 0.1034(2) 0.0216(6) Uani 1 1 d . .
H32 H 0.7990 0.6173 0.0702 0.026 Uiso 1 1 calc R U
C33 C 0.7367(3) 0.6057(2) 0.37127(19) 0.0212(6) Uani 1 1 d . .
C34 C 0.6345(3) 0.5979(3) 0.4261(2) 0.0260(7) Uani 1 1 d . .
H34 H 0.5358 0.5709 0.3956 0.031 Uiso 1 1 calc R U
C35 C 0.6764(4) 0.6298(3) 0.5261(2) 0.0332(8) Uani 1 1 d . .
H35 H 0.6063 0.6259 0.5633 0.040 Uiso 1 1 calc R U
C36 C 0.8191(4) 0.6667(3) 0.5703(2) 0.0418(9) Uani 1 1 d . .
H36 H 0.8473 0.6886 0.6382 0.050 Uiso 1 1 calc R U
C37 C 0.9223(4) 0.6725(4) 0.5172(2) 0.0476(10) Uani 1 1 d . .
H37 H 1.0211 0.6967 0.5488 0.057 Uiso 1 1 calc R U
C38 C 0.8813(3) 0.6429(3) 0.4179(2) 0.0356(8) Uani 1 1 d . .
H38 H 0.9522 0.6480 0.3812 0.043 Uiso 1 1 calc R U
C39 C 0.8977(10) 1.0201(8) 0.4264(9) 0.151(4) Uani 1 1 d . .
H39 H 0.8995 1.1006 0.4323 0.181 Uiso 1 1 calc R U
H39A H 0.8365 0.9900 0.3613 0.181 Uiso 1 1 calc R U
C40 C 1.0430(8) 1.0079(7) 0.4275(5) 0.108(2) Uani 1 1 d . .
H40 H 1.0326 0.9316 0.3983 0.129 Uiso 1 1 calc R U
H40A H 1.0750 1.0583 0.3802 0.129 Uiso 1 1 calc R U
O1 O 1.164(2) 1.0237(14) 0.5109(9) 0.394(10) Uani 1 1 d . .
P1 P 0.33048(7) 0.60032(6) 0.16760(5) 0.01561(15) Uani 1 1 d . .
P2 P 0.68074(7) 0.56891(6) 0.23922(5) 0.01596(15) Uani 1 1 d . .
N1 N 0.2915(2) 0.37787(18) 0.16761(15) 0.0166(5) Uani 1 1 d . .
N2 N 0.5472(2) 0.35591(18) 0.20756(15) 0.0168(5) Uani 1 1 d . .
N3 N 0.4915(2) 0.49532(19) 0.03814(15) 0.0164(5) Uani 1 1 d . .
Fe1 Fe 0.46535(4) 0.48082(3) 0.16497(3) 0.01439(11) Uani 1 1 d . .

loop_
_atom_site_aniso_label
_atom_site_aniso_U_11
_atom_site_aniso_U_22
_atom_site_aniso_U_33
_atom_site_aniso_U_23
_atom_site_aniso_U_13
_atom_site_aniso_U_12
C1 0.0165(14) 0.0228(14) 0.0224(14) 0.0023(12) 0.0070(11) 0.0048(11)
C2 0.0180(14) 0.0222(14) 0.0143(13) 0.0009(11) 0.0050(10) 0.0047(11)
C3 0.0159(13) 0.0249(14) 0.0192(14) 0.0007(12) 0.0048(11) 0.0040(11)
C4 0.0194(14) 0.0228(14) 0.0198(14) 0.0002(11) 0.0068(11) -0.0007(11)
C5 0.0252(15) 0.0203(14) 0.0154(13) 0.0026(11) 0.0068(11) 0.0015(12)
C6 0.0305(16) 0.0201(14) 0.0224(15) 0.0037(12) 0.0089(12) 0.0000(12)
C7 0.0354(17) 0.0178(14) 0.0220(14) 0.0060(12) 0.0084(13) 0.0088(13)
C8 0.0281(15) 0.0196(13) 0.0129(12) 0.0039(11) 0.0061(11) 0.0090(12)
C9 0.0324(16) 0.0241(15) 0.0153(13) 0.0051(11) 0.0069(12) 0.0152(13)
C10 0.0208(14) 0.0287(15) 0.0150(13) 0.0018(12) 0.0032(11) 0.0123(12)
C11 0.0198(14) 0.0226(14) 0.0136(13) -0.0005(11) 0.0029(11) 0.0065(11)
C12 0.0218(14) 0.0183(13) 0.0140(13) 0.0015(11) 0.0058(11) 0.0043(11)
C13 0.0229(14) 0.0169(13) 0.0120(12) 0.0013(10) 0.0050(11) 0.0035(11)
C14 0.0185(14) 0.0243(15) 0.0202(14) 0.0022(12) 0.0036(11) 0.0067(12)
C15 0.0216(14) 0.0171(13) 0.0124(12) 0.0015(10) 0.0010(11) 0.0032(11)
C16 0.0244(15) 0.0210(14) 0.0166(13) -0.0005(11) 0.0060(11) 0.0058(12)
C17 0.0322(17) 0.0238(15) 0.0187(14) 0.0023(12) 0.0099(12) 0.0036(13)
C18 0.0331(17) 0.0197(14) 0.0211(14) 0.0063(12) 0.0040(12) 0.0060(13)
C19 0.0274(16) 0.0265(15) 0.0257(15) 0.0059(13) 0.0034(13) 0.0123(13)
C20 0.0230(15) 0.0245(15) 0.0241(15) 0.0058(12) 0.0076(12) 0.0074(12)
C21 0.0277(16) 0.0300(16) 0.0153(13) 0.0034(12) 0.0072(12) 0.0167(13)
C22 0.056(2) 0.0264(16) 0.0229(16) -0.0007(13) 0.0041(15) 0.0145(16)
C23 0.090(3) 0.036(2) 0.0296(19) -0.0092(16) 0.003(2) 0.022(2)
C24 0.091(3) 0.068(3) 0.0190(17) -0.0025(18) 0.0159(19) 0.047(3)
C25 0.051(2) 0.070(3) 0.0216(16) 0.0125(17) 0.0174(16) 0.036(2)
C26 0.0303(17) 0.046(2) 0.0230(15) 0.0087(14) 0.0098(13) 0.0173(15)
C27 0.0143(13) 0.0218(14) 0.0176(13) 0.0031(11) 0.0021(10) 0.0021(11)
C28 0.0300(16) 0.0240(15) 0.0269(16) -0.0008(13) 0.0138(13) 0.0009(13)
C29 0.0404(19) 0.0224(16) 0.043(2) 0.0015(14) 0.0188(16) 0.0042(14)
C30 0.0260(16) 0.0270(16) 0.0380(18) 0.0126(14) 0.0126(14) 0.0043(13)
C31 0.0196(14) 0.0345(17) 0.0216(14) 0.0070(13) 0.0067(12) 0.0058(12)
C32 0.0180(14) 0.0257(15) 0.0190(14) -0.0016(12) 0.0028(11) 0.0020(12)
C33 0.0229(15) 0.0265(15) 0.0117(12) 0.0000(11) 0.0002(11) 0.0042(12)
C34 0.0278(16) 0.0328(17) 0.0185(14) 0.0062(13) 0.0057(12) 0.0082(13)
C35 0.042(2) 0.046(2) 0.0183(15) 0.0069(14) 0.0128(14) 0.0172(16)
C36 0.053(2) 0.056(2) 0.0134(15) -0.0032(15) 0.0045(15) 0.0097(19)
C37 0.0313(19) 0.077(3) 0.0219(17) -0.0091(18) -0.0063(14) 0.0001(19)
C38 0.0243(16) 0.055(2) 0.0214(16) -0.0041(15) 0.0020(13) -0.0004(15)
C39 0.116(7) 0.130(7) 0.204(11) -0.088(7) 0.063(7) 0.008(5)
C40 0.122(6) 0.146(7) 0.060(4) 0.013(4) 0.034(4) 0.026(5)
O1 0.55(3) 0.47(2) 0.149(9) 0.037(11) 0.037(14) 0.12(2)
P1 0.0174(3) 0.0168(3) 0.0137(3) 0.0023(3) 0.0046(3) 0.0050(3)
P2 0.0156(3) 0.0185(3) 0.0133(3) 0.0005(3) 0.0032(3) 0.0029(3)
N1 0.0192(12) 0.0169(11) 0.0135(11) -0.0007(9) 0.0050(9) 0.0025(9)
N2 0.0183(12) 0.0187(11) 0.0137(11) 0.0013(9) 0.0040(9) 0.0044(9)
N3 0.0129(11) 0.0200(11) 0.0150(10) 0.0001(10) 0.0010(9) 0.0034(9)
Fe1 0.0147(2) 0.0154(2) 0.01315(19) 0.00106(14) 0.00344(14) 0.00345(15)

loop_
_atom_type_symbol
_atom_type_description
_atom_type_scat_dispersion_real
_atom_type_scat_dispersion_imag
_atom_type_scat_source
C C 0.0033 0.0016 'International Tables Vol C Tables 4.2.6.8 and 6.1.1.4'
H H 0.0000 0.0000 'International Tables Vol C Tables 4.2.6.8 and 6.1.1.4'
N N 0.0061 0.0033 'International Tables Vol C Tables 4.2.6.8 and 6.1.1.4'
P P 0.1023 0.0942 'International Tables Vol C Tables 4.2.6.8 and 6.1.1.4'
Fe Fe 0.3463 0.8444 'International Tables Vol C Tables 4.2.6.8 and 6.1.1.4'
O O 0.0106 0.0060 'International Tables Vol C Tables 4.2.6.8 and 6.1.1.4'

loop_
_geom_angle_atom_site_label_1
_geom_angle_atom_site_label_2
_geom_angle_atom_site_label_3
_geom_angle
_geom_angle_site_symmetry_1
C2 C1 P1 107.75(19) .
C2 C1 H1 110.2 .
P1 C1 H1 110.2 .
C2 C1 H1A 110.2 .
P1 C1 H1A 110.2 .
H1 C1 H1A 108.5 .
N1 C2 C3 122.0(3) .
N1 C2 C1 112.4(2) .
C3 C2 C1 125.6(2) .
C2 C3 C4 121.1(3) .
C2 C3 H3 119.4 .
C4 C3 H3 119.4 .
C5 C4 C3 118.9(3) .
C5 C4 H4 120.6 .
C3 C4 H4 120.6 .
C4 C5 C13 117.3(3) .
C4 C5 C6 126.8(3) .
C13 C5 C6 115.9(3) .
C7 C6 C5 122.2(3) .
C7 C6 H6 118.9 .
C5 C6 H6 118.9 .
C6 C7 C8 122.0(3) .
C6 C7 H7 119.0 .
C8 C7 H7 119.0 .
C9 C8 C12 117.1(3) .
C9 C8 C7 127.0(3) .
C12 C8 C7 115.9(3) .
C8 C9 C10 119.1(3) .
C8 C9 H9 120.4 .
C10 C9 H9 120.4 .
C11 C10 C9 120.8(3) .
C11 C10 H10 119.6 .
C9 C10 H10 119.6 .
N2 C11 C10 121.9(3) .
N2 C11 C14 112.1(2) .
C10 C11 C14 126.0(3) .
N2 C12 C13 113.7(2) .
N2 C12 C8 124.0(2) .
C13 C12 C8 122.3(2) .
N1 C13 C12 113.9(2) .
N1 C13 C5 124.4(3) .
C12 C13 C5 121.7(2) .
C11 C14 P2 105.31(19) .
C11 C14 H14 110.7 .
P2 C14 H14 110.7 .
C11 C14 H14A 110.7 .
P2 C14 H14A 110.7 .
H14 C14 H14A 108.8 .
C20 C15 C16 119.2(2) .
C20 C15 P1 121.4(2) .
C16 C15 P1 119.4(2) .
C17 C16 C15 119.9(3) .
C17 C16 H16 120.1 .
C15 C16 H16 120.1 .
C18 C17 C16 120.4(3) .
C18 C17 H17 119.8 .
C16 C17 H17 119.8 .
C17 C18 C19 120.1(3) .
C17 C18 H18 119.9 .
C19 C18 H18 119.9 .
C20 C19 C18 119.6(3) .
C20 C19 H19 120.2 .
C18 C19 H19 120.2 .
C15 C20 C19 120.8(3) .
C15 C20 H20 119.6 .
C19 C20 H20 119.6 .
C22 C21 C26 119.0(3) .
C22 C21 P1 120.4(2) .
C26 C21 P1 120.2(2) .
C23 C22 C21 120.2(3) .
C23 C22 H22 119.9 .
C21 C22 H22 119.9 .
C22 C23 C24 119.9(4) .
C22 C23 H23 120.1 .
C24 C23 H23 120.1 .
C25 C24 C23 120.4(3) .
C25 C24 H24 119.8 .
C23 C24 H24 119.8 .
C24 C25 C26 120.0(3) .
C24 C25 H25 120.0 .
C26 C25 H25 120.0 .
C25 C26 C21 120.6(3) .
C25 C26 H26 119.7 .
C21 C26 H26 119.7 .
C28 C27 C32 117.9(3) .
C28 C27 P2 120.0(2) .
C32 C27 P2 121.3(2) .
C29 C28 C27 120.7(3) .
C29 C28 H28 119.6 .
C27 C28 H28 119.6 .
C30 C29 C28 120.2(3) .
C30 C29 H29 119.9 .
C28 C29 H29 119.9 .
C31 C30 C29 120.1(3) .
C31 C30 H30 120.0 .
C29 C30 H30 120.0 .
C30 C31 C32 120.2(3) .
C30 C31 H31 119.9 .
C32 C31 H31 119.9 .
C31 C32 C27 120.8(3) .
C31 C32 H32 119.6 .
C27 C32 H32 119.6 .
C34 C33 C38 119.0(3) .
C34 C33 P2 120.1(2) .
C38 C33 P2 121.0(2) .
C33 C34 C35 120.2(3) .
C33 C34 H34 119.9 .
C35 C34 H34 119.9 .
C36 C35 C34 119.8(3) .
C36 C35 H35 120.1 .
C34 C35 H35 120.1 .
C35 C36 C37 120.7(3) .
C35 C36 H36 119.6 .
C37 C36 H36 119.6 .
C36 C37 C38 119.7(3) .
C36 C37 H37 120.1 .
C38 C37 H37 120.1 .
C37 C38 C33 120.6(3) .
C37 C38 H38 119.7 .
C33 C38 H38 119.7 .
O1 C39 C40 119.8(14) 2_776
O1 C39 H39 107.4 2_776
C40 C39 H39 107.4 .
O1 C39 H39A 107.4 2_776
C40 C39 H39A 107.4 .
H39 C39 H39A 106.9 .
O1 C40 C39 127.4(8) .
O1 C40 H40 105.5 .
C39 C40 H40 105.5 .
O1 C40 H40A 105.5 .
C39 C40 H40A 105.5 .
H40 C40 H40A 106.0 .
C39 O1 C40 99.8(15) 2_776
C15 P1 C21 100.87(13) .
C15 P1 C1 103.23(12) .
C21 P1 C1 103.88(13) .
C15 P1 Fe1 125.41(10) .
C21 P1 Fe1 118.83(9) .
C1 P1 Fe1 101.79(9) .
C27 P2 C33 101.79(13) .
C27 P2 C14 105.44(13) .
C33 P2 C14 101.98(13) .
C27 P2 Fe1 121.08(9) .
C33 P2 Fe1 123.22(10) .
C14 P2 Fe1 100.42(9) .
C2 N1 C13 116.3(2) .
C2 N1 Fe1 128.17(18) .
C13 N1 Fe1 115.49(18) .
C11 N2 C12 117.0(2) .
C11 N2 Fe1 127.53(18) .
C12 N2 Fe1 115.48(18) .
N3 N3 Fe1 179.3(3) 2_665
N3 Fe1 N1 112.53(9) .
N3 Fe1 N2 104.71(10) .
N1 Fe1 N2 81.39(10) .
N3 Fe1 P1 98.55(7) .
N1 Fe1 P1 82.21(7) .
N2 Fe1 P1 155.33(7) .
N3 Fe1 P2 95.92(7) .
N1 Fe1 P2 149.42(7) .
N2 Fe1 P2 80.70(7) .
P1 Fe1 P2 105.21(3) .

loop_
_geom_bond_atom_site_label_1
_geom_bond_atom_site_label_2
_geom_bond_distance
_geom_bond_site_symmetry_2
C1 C2 1.506(4) .
C1 P1 1.862(3) .
C1 H1 0.9900 .
C1 H1A 0.9900 .
C2 N1 1.373(4) .
C2 C3 1.381(4) .
C3 C4 1.409(4) .
C3 H3 0.9500 .
C4 C5 1.392(4) .
C4 H4 0.9500 .
C5 C13 1.415(4) .
C5 C6 1.443(4) .
C6 C7 1.355(4) .
C6 H6 0.9500 .
C7 C8 1.442(4) .
C7 H7 0.9500 .
C8 C9 1.396(4) .
C8 C12 1.411(4) .
C9 C10 1.401(4) .
C9 H9 0.9500 .
C10 C11 1.385(4) .
C10 H10 0.9500 .
C11 N2 1.362(4) .
C11 C14 1.510(4) .
C12 N2 1.382(3) .
C12 C13 1.392(4) .
C13 N1 1.387(3) .
C14 P2 1.862(3) .
C14 H14 0.9900 .
C14 H14A 0.9900 .
C15 C20 1.380(4) .
C15 C16 1.400(4) .
C15 P1 1.824(3) .
C16 C17 1.391(4) .
C16 H16 0.9500 .
C17 C18 1.371(4) .
C17 H17 0.9500 .
C18 C19 1.392(4) .
C18 H18 0.9500 .
C19 C20 1.388(4) .
C19 H19 0.9500 .
C20 H20 0.9500 .
C21 C22 1.394(4) .
C21 C26 1.402(4) .
C21 P1 1.828(3) .
C22 C23 1.390(5) .
C22 H22 0.9500 .
C23 C24 1.392(6) .
C23 H23 0.9500 .
C24 C25 1.376(6) .
C24 H24 0.9500 .
C25 C26 1.382(5) .
C25 H25 0.9500 .
C26 H26 0.9500 .
C27 C28 1.395(4) .
C27 C32 1.396(4) .
C27 P2 1.825(3) .
C28 C29 1.387(4) .
C28 H28 0.9500 .
C29 C30 1.376(5) .
C29 H29 0.9500 .
C30 C31 1.370(4) .
C30 H30 0.9500 .
C31 C32 1.386(4) .
C31 H31 0.9500 .
C32 H32 0.9500 .
C33 C34 1.389(4) .
C33 C38 1.394(4) .
C33 P2 1.835(3) .
C34 C35 1.397(4) .
C34 H34 0.9500 .
C35 C36 1.370(5) .
C35 H35 0.9500 .
C36 C37 1.381(5) .
C36 H36 0.9500 .
C37 C38 1.384(5) .
C37 H37 0.9500 .
C38 H38 0.9500 .
C39 O1 1.262(15) 2_776
C39 C40 1.456(10) .
C39 H39 0.9900 .
C39 H39A 0.9900 .
C40 O1 1.448(15) .
C40 H40 0.9900 .
C40 H40A 0.9900 .
O1 C39 1.262(15) 2_776
P1 Fe1 2.1699(9) .
P2 Fe1 2.1744(9) .
N1 Fe1 1.918(2) .
N2 Fe1 1.929(2) .
N3 N3 1.135(4) 2_665
N3 Fe1 1.878(2) .

loop_
_geom_torsion_atom_site_label_1
_geom_torsion_atom_site_label_2
_geom_torsion_atom_site_label_3
_geom_torsion_atom_site_label_4
_geom_torsion
_geom_torsion_site_symmetry_1
_geom_torsion_site_symmetry_4
P1 C1 C2 N1 -19.5(3) . .
P1 C1 C2 C3 161.3(2) . .
N1 C2 C3 C4 0.7(4) . .
C1 C2 C3 C4 179.7(3) . .
C2 C3 C4 C5 0.0(4) . .
C3 C4 C5 C13 -0.6(4) . .
C3 C4 C5 C6 178.7(3) . .
C4 C5 C6 C7 -177.8(3) . .
C13 C5 C6 C7 1.6(4) . .
C5 C6 C7 C8 0.1(4) . .
C6 C7 C8 C9 177.8(3) . .
C6 C7 C8 C12 -2.1(4) . .
C12 C8 C9 C10 1.1(4) . .
C7 C8 C9 C10 -178.8(3) . .
C8 C9 C10 C11 -1.5(4) . .
C9 C10 C11 N2 0.7(4) . .
C9 C10 C11 C14 -179.7(3) . .
C9 C8 C12 N2 0.1(4) . .
C7 C8 C12 N2 -180.0(2) . .
C9 C8 C12 C13 -177.6(3) . .
C7 C8 C12 C13 2.3(4) . .
N2 C12 C13 N1 -0.9(3) . .
C8 C12 C13 N1 177.0(2) . .
N2 C12 C13 C5 -178.6(2) . .
C8 C12 C13 C5 -0.6(4) . .
C4 C5 C13 N1 0.7(4) . .
C6 C5 C13 N1 -178.7(2) . .
C4 C5 C13 C12 178.1(3) . .
C6 C5 C13 C12 -1.3(4) . .
N2 C11 C14 P2 26.8(3) . .
C10 C11 C14 P2 -152.8(2) . .
C20 C15 C16 C17 -1.1(4) . .
P1 C15 C16 C17 -179.4(2) . .
C15 C16 C17 C18 0.2(4) . .
C16 C17 C18 C19 0.9(4) . .
C17 C18 C19 C20 -1.1(5) . .
C16 C15 C20 C19 0.9(4) . .
P1 C15 C20 C19 179.1(2) . .
C18 C19 C20 C15 0.2(4) . .
C26 C21 C22 C23 -0.2(5) . .
P1 C21 C22 C23 -172.4(3) . .
C21 C22 C23 C24 0.4(6) . .
C22 C23 C24 C25 0.1(6) . .
C23 C24 C25 C26 -0.8(6) . .
C24 C25 C26 C21 0.9(5) . .
C22 C21 C26 C25 -0.4(5) . .
P1 C21 C26 C25 171.8(2) . .
C32 C27 C28 C29 -0.7(4) . .
P2 C27 C28 C29 -170.6(2) . .
C27 C28 C29 C30 -1.0(5) . .
C28 C29 C30 C31 2.2(5) . .
C29 C30 C31 C32 -1.5(5) . .
C30 C31 C32 C27 -0.2(4) . .
C28 C27 C32 C31 1.3(4) . .
P2 C27 C32 C31 171.1(2) . .
C38 C33 C34 C35 1.6(5) . .
P2 C33 C34 C35 -177.6(2) . .
C33 C34 C35 C36 -1.3(5) . .
C34 C35 C36 C37 -0.2(6) . .
C35 C36 C37 C38 1.4(6) . .
C36 C37 C38 C33 -1.0(6) . .
C34 C33 C38 C37 -0.4(5) . .
P2 C33 C38 C37 178.7(3) . .
O1 C39 C40 O1 -47(2) 2_776 .
C39 C40 O1 C39 40.0(19) . 2_776
C20 C15 P1 C21 -52.3(3) . .
C16 C15 P1 C21 126.0(2) . .
C20 C15 P1 C1 54.9(3) . .
C16 C15 P1 C1 -126.8(2) . .
C20 C15 P1 Fe1 170.07(19) . .
C16 C15 P1 Fe1 -11.7(3) . .
C22 C21 P1 C15 -42.9(3) . .
C26 C21 P1 C15 145.0(2) . .
C22 C21 P1 C1 -149.6(2) . .
C26 C21 P1 C1 38.3(3) . .
C22 C21 P1 Fe1 98.3(2) . .
C26 C21 P1 Fe1 -73.8(3) . .
C2 C1 P1 C15 158.81(19) . .
C2 C1 P1 C21 -96.3(2) . .
C2 C1 P1 Fe1 27.73(19) . .
C28 C27 P2 C33 -37.1(3) . .
C32 C27 P2 C33 153.3(2) . .
C28 C27 P2 C14 -143.2(2) . .
C32 C27 P2 C14 47.1(3) . .
C28 C27 P2 Fe1 104.1(2) . .
C32 C27 P2 Fe1 -65.5(3) . .
C34 C33 P2 C27 127.0(2) . .
C38 C33 P2 C27 -52.2(3) . .
C34 C33 P2 C14 -124.2(2) . .
C38 C33 P2 C14 56.6(3) . .
C34 C33 P2 Fe1 -13.1(3) . .
C38 C33 P2 Fe1 167.8(2) . .
C11 C14 P2 C27 -163.75(18) . .
C11 C14 P2 C33 90.27(19) . .
C11 C14 P2 Fe1 -37.22(18) . .
C3 C2 N1 C13 -0.6(4) . .
C1 C2 N1 C13 -179.8(2) . .
C3 C2 N1 Fe1 179.0(2) . .
C1 C2 N1 Fe1 -0.2(3) . .
C12 C13 N1 C2 -177.6(2) . .
C5 C13 N1 C2 -0.1(4) . .
C12 C13 N1 Fe1 2.7(3) . .
C5 C13 N1 Fe1 -179.7(2) . .
C10 C11 N2 C12 0.5(4) . .
C14 C11 N2 C12 -179.2(2) . .
C10 C11 N2 Fe1 178.5(2) . .
C14 C11 N2 Fe1 -1.1(3) . .
C13 C12 N2 C11 177.0(2) . .
C8 C12 N2 C11 -0.9(4) . .
C13 C12 N2 Fe1 -1.3(3) . .
C8 C12 N2 Fe1 -179.2(2) . .
